data_7133069
loop_
_publ_author_name
'Manna, Subarna'
'Sahoo, Sangita'
'Rit, Arnab'

_publ_section_title
;
 Synthesis of quinazolinone scaffolds <i>via</i> a zinc(II)-stabilized
 amidyl radical-promoted deaminative approach.
;
_journal_issue 55
_journal_name_full 'Chemical communications (Cambridge, England)'
_journal_page_first 7097
_journal_page_last 7100
_journal_paper_doi 10.1039/d4cc01554a
_journal_volume 60
_journal_year 2024
_chemical_formula_sum 'C26 H32 Br2.31 I1.69 N6 O2 Zn'
_chemical_formula_weight 925.23
_space_group_crystal_system triclinic
_space_group_IT_number 2
_space_group_name_Hall '-P 1'
_space_group_name_H-M_alt 'P -1'
_atom_sites_solution_hydrogens mixed
_audit_creation_method SHELXL-2019/3
_audit_update_record
;
2024-02-25 deposited with the CCDC.	2024-05-15 downloaded from the CCDC.
;
_cell_angle_alpha 71.2360(10)
_cell_angle_beta 80.4740(10)
_cell_angle_gamma 79.4660(10)
_cell_formula_units_Z 2
_cell_length_a 8.6011(3)
_cell_length_b 12.1473(4)
_cell_length_c 17.1881(6)
_cell_measurement_reflns_used 6213
_cell_measurement_temperature 293(2)
_cell_measurement_theta_max 24.2
_cell_measurement_theta_min 2.8
_cell_volume 1660.70(10)
_computing_cell_refinement 'APEX3/SAINT (Bruker, 2016)'
_computing_data_collection 'APEX3 (Bruker, 2016)'
_computing_data_reduction 'SAINT/XPREP (Bruker, 2016)'
_computing_molecular_graphics 'ORTEP3 (Farrugia, 1997) and Mercury (Bruno et al., 2002)'
_computing_publication_material 'SHELXL-2019/2 (Sheldrick, 2019)'
_computing_structure_refinement 'SHELXL-2019/2 (Sheldrick, 2019)'
_computing_structure_solution 'SHELXT-2018/2 (Sheldrick, 2018)'
_diffrn_ambient_temperature 293(2)
_diffrn_measured_fraction_theta_full 0.996
_diffrn_measured_fraction_theta_max 0.996
_diffrn_measurement_device_type 'Bruker Kappa Apex3 CMOS Diffractometer'
_diffrn_measurement_method '\w scans'
_diffrn_radiation_type MoK\a
_diffrn_radiation_wavelength 0.71073
_diffrn_reflns_av_R_equivalents 0.0221
_diffrn_reflns_av_unetI/netI 0.0291
_diffrn_reflns_Laue_measured_fraction_full 0.996
_diffrn_reflns_Laue_measured_fraction_max 0.996
_diffrn_reflns_limit_h_max 10
_diffrn_reflns_limit_h_min -8
_diffrn_reflns_limit_k_max 14
_diffrn_reflns_limit_k_min -13
_diffrn_reflns_limit_l_max 20
_diffrn_reflns_limit_l_min -20
_diffrn_reflns_number 18171
_diffrn_reflns_point_group_measured_fraction_full 0.996
_diffrn_reflns_point_group_measured_fraction_max 0.996
_diffrn_reflns_theta_full 24.994
_diffrn_reflns_theta_max 24.994
_diffrn_reflns_theta_min 1.788
_diffrn_source 'Sealed tube'
_exptl_absorpt_coefficient_mu 5.120
_exptl_absorpt_correction_T_max 0.74
_exptl_absorpt_correction_T_min 0.47
_exptl_absorpt_correction_type multi-scan
_exptl_absorpt_process_details 'SADABS (Bruker, 2016)'
_exptl_crystal_colour colourless
_exptl_crystal_density_diffrn 1.850
_exptl_crystal_description block
_exptl_crystal_F_000 893
_exptl_crystal_size_max 0.120
_exptl_crystal_size_mid 0.100
_exptl_crystal_size_min 0.070
_refine_diff_density_max 0.327
_refine_diff_density_min -0.404
_refine_diff_density_rms 0.061
_refine_ls_extinction_method none
_refine_ls_goodness_of_fit_ref 1.025
_refine_ls_hydrogen_treatment mixed
_refine_ls_matrix_type full
_refine_ls_number_parameters 396
_refine_ls_number_reflns 5838
_refine_ls_number_restraints 20
_refine_ls_restrained_S_all 1.025
_refine_ls_R_factor_all 0.0419
_refine_ls_R_factor_gt 0.0258
_refine_ls_shift/su_max 0.001
_refine_ls_shift/su_mean 0.000
_refine_ls_structure_factor_coef Fsqd
_refine_ls_weighting_details 'w=1/[\s^2^(Fo^2^)+(0.0192P)^2^+0.6567P] where P=(Fo^2^+2Fc^2^)/3'
_refine_ls_weighting_scheme calc
_refine_ls_wR_factor_gt 0.0483
_refine_ls_wR_factor_ref 0.0525
_reflns_Friedel_coverage 0.000
_reflns_number_gt 4520
_reflns_number_total 5838
_reflns_threshold_expression 'I > 2\s(I)'
_cod_data_source_file d4cc01554a2.cif
_cod_data_source_block newznbr
_cod_depositor_comments 'Adding full bibliography for 7133069.cif.'
_cod_database_code 7133069
_shelx_shelxl_version_number 2019/3
_shelx_space_group_comment
;
The symmetry employed for this shelxl refinement is uniquely defined
by the following loop, which should always be used as a source of
symmetry information in preference to the above space-group names.
They are only intended as comments.
;
_shelx_estimated_absorpt_t_min 0.579
_shelx_estimated_absorpt_t_max 0.716

loop_
_space_group_symop_operation_xyz
'x, y, z'
'-x, -y, -z'

loop_
_atom_site_label
_atom_site_type_symbol
_atom_site_fract_x
_atom_site_fract_y
_atom_site_fract_z
_atom_site_U_iso_or_equiv
_atom_site_adp_type
_atom_site_occupancy
_atom_site_site_symmetry_order
_atom_site_calc_flag
_atom_site_refinement_flags_posn
_atom_site_refinement_flags_adp
_atom_site_refinement_flags_occupancy
_atom_site_disorder_assembly
_atom_site_disorder_group
Br1 Br 0.6696(5) 0.6291(2) 0.10995(19) 0.0334(9) Uani 0.456(3) 1 d . . P A 1
Br2 Br 0.4720(6) 0.4392(4) 0.3410(2) 0.0540(5) Uani 0.570(3) 1 d . . P A 1
Br3 Br 0.8182(6) 0.6585(6) 0.3294(3) 0.0404(15) Uani 0.274(4) 1 d . U P A 1
I1 I 0.4949(4) 0.4271(3) 0.33799(18) 0.0816(9) Uani 0.544(3) 1 d . . P A 2
I2 I 0.6640(4) 0.6309(2) 0.11151(18) 0.0639(12) Uani 0.430(3) 1 d . . P A 2
I3 I 0.8185(2) 0.6541(2) 0.32666(11) 0.0696(6) Uani 0.726(4) 1 d . U P A 2
Br4 Br 0.95944(5) 0.38559(3) 0.23595(2) 0.06320(13) Uani 1 1 d . . . . .
C1 C 0.7759(4) 0.0152(3) 0.1712(2) 0.0527(9) Uani 1 1 d . . . . .
H1 H 0.845032 -0.035733 0.207469 0.063 Uiso 1 1 calc R U . . .
C2 C 0.7004(4) 0.1195(3) 0.1847(2) 0.0639(10) Uani 1 1 d . . . . .
H2 H 0.720696 0.138200 0.230046 0.077 Uiso 1 1 calc R U . . .
C3 C 0.5962(4) 0.1959(3) 0.1329(2) 0.0600(9) Uani 1 1 d . . . . .
C4 C 0.5709(4) 0.1665(3) 0.0662(2) 0.0641(10) Uani 1 1 d . . . . .
H4 H 0.501372 0.217219 0.030081 0.077 Uiso 1 1 calc R U . . .
C5 C 0.6457(4) 0.0635(3) 0.0508(2) 0.0542(9) Uani 1 1 d . . . . .
H5 H 0.626843 0.045538 0.004815 0.065 Uiso 1 1 calc R U . . .
C6 C 0.7478(3) -0.0119(3) 0.10395(18) 0.0405(7) Uani 1 1 d . . . . .
C7 C 0.9837(4) -0.1481(3) 0.08077(18) 0.0434(8) Uani 1 1 d . . . . .
C8 C 1.0404(3) -0.2537(3) 0.05007(18) 0.0418(7) Uani 1 1 d . . . . .
C9 C 1.0977(4) -0.3698(3) -0.0283(2) 0.0553(9) Uani 1 1 d . . . . .
H9 H 1.099848 -0.400327 -0.071759 0.066 Uiso 1 1 calc R U . . .
C10 C 1.1757(4) -0.4183(3) 0.0371(2) 0.0585(9) Uani 1 1 d . . . . .
H10 H 1.242514 -0.489655 0.048023 0.070 Uiso 1 1 calc R U . . .
C11 C 0.5124(5) 0.3092(3) 0.1481(3) 0.1014(16) Uani 1 1 d . . . . .
H11A H 0.519842 0.372457 0.097509 0.152 Uiso 1 1 calc R U . . .
H11B H 0.561698 0.324944 0.188888 0.152 Uiso 1 1 calc R U . . .
H11C H 0.402413 0.301962 0.167714 0.152 Uiso 1 1 calc R U . . .
C12 C 0.9097(4) -0.1869(3) -0.0805(2) 0.0605(9) Uani 1 1 d . . . . .
H12A H 0.803215 -0.206063 -0.064978 0.091 Uiso 1 1 calc R U . . .
H12B H 0.947980 -0.194934 -0.134374 0.091 Uiso 1 1 calc R U . . .
H12C H 0.910121 -0.107484 -0.081487 0.091 Uiso 1 1 calc R U . . .
C13 C 1.2062(4) -0.3683(3) 0.1644(2) 0.0651(10) Uani 1 1 d . . . . .
H13A H 1.314364 -0.352464 0.153263 0.098 Uiso 1 1 calc R U . . .
H13B H 1.202892 -0.448850 0.196552 0.098 Uiso 1 1 calc R U . . .
H13C H 1.143548 -0.318130 0.194561 0.098 Uiso 1 1 calc R U . . .
C14 C 1.0099(4) -0.0503(3) 0.34279(18) 0.0477(8) Uani 1 1 d . . . . .
H14 H 0.912544 -0.075210 0.367375 0.057 Uiso 1 1 calc R U . . .
C15 C 1.1229(4) -0.1194(3) 0.30472(19) 0.0499(8) Uani 1 1 d . . . . .
H15 H 1.099558 -0.191031 0.304346 0.060 Uiso 1 1 calc R U . . .
C16 C 1.2672(4) -0.0861(3) 0.26772(18) 0.0483(8) Uani 1 1 d . . . . .
C17 C 1.2975(4) 0.0211(3) 0.2690(2) 0.0598(9) Uani 1 1 d . . . . .
H17 H 1.394595 0.046237 0.244012 0.072 Uiso 1 1 calc R U . . .
C18 C 1.1881(4) 0.0914(3) 0.3061(2) 0.0570(9) Uani 1 1 d . . . . .
H18 H 1.211258 0.163294 0.305989 0.068 Uiso 1 1 calc R U . . .
C19 C 1.0436(4) 0.0553(3) 0.34373(17) 0.0443(8) Uani 1 1 d . . . . .
C20 C 0.8364(4) 0.1023(3) 0.45136(19) 0.0463(8) Uani 1 1 d . . . . .
C21 C 0.7724(4) 0.2011(3) 0.48661(17) 0.0464(8) Uani 1 1 d . . . . .
C22 C 0.7479(5) 0.3539(3) 0.5319(2) 0.0650(10) Uani 1 1 d . . . . .
H22 H 0.771587 0.418451 0.543330 0.078 Uiso 1 1 calc R U . . .
C23 C 0.6091(5) 0.3129(3) 0.5523(2) 0.0638(10) Uani 1 1 d . . . . .
H23 H 0.517953 0.343840 0.579861 0.077 Uiso 1 1 calc R U . . .
C24 C 1.3905(4) -0.1623(3) 0.2265(2) 0.0703(11) Uani 1 1 d . . . . .
H24A H 1.379328 -0.243436 0.253530 0.105 Uiso 1 1 calc R U . . .
H24B H 1.495186 -0.149118 0.230527 0.105 Uiso 1 1 calc R U . . .
H24C H 1.375106 -0.142640 0.169289 0.105 Uiso 1 1 calc R U . . .
C25 C 1.0179(4) 0.2988(3) 0.4660(2) 0.0696(10) Uani 1 1 d . . . . .
H25A H 1.079128 0.223667 0.467930 0.104 Uiso 1 1 calc R U . . .
H25B H 1.054626 0.330695 0.502930 0.104 Uiso 1 1 calc R U . . .
H25C H 1.030167 0.351007 0.410706 0.104 Uiso 1 1 calc R U . . .
C26 C 0.4974(4) 0.1476(4) 0.5327(3) 0.0789(12) Uani 1 1 d . . . . .
H26A H 0.477645 0.151124 0.478561 0.118 Uiso 1 1 calc R U . . .
H26B H 0.402257 0.178929 0.560827 0.118 Uiso 1 1 calc R U . . .
H26C H 0.528856 0.067469 0.563615 0.118 Uiso 1 1 calc R U . . .
N1 N 0.8260(3) -0.1177(2) 0.08673(16) 0.0454(6) Uani 1 1 d D U . . .
N3 N 1.1418(3) -0.3459(2) 0.08603(16) 0.0476(6) Uani 1 1 d . . . . .
N2 N 1.0131(3) -0.2665(2) -0.02040(15) 0.0453(6) Uani 1 1 d . . . . .
N4 N 0.9368(3) 0.1327(2) 0.38185(16) 0.0514(7) Uani 1 1 d D U . . .
N6 N 0.8495(3) 0.2849(2) 0.49136(15) 0.0524(7) Uani 1 1 d . . . . .
N5 N 0.6249(3) 0.2168(2) 0.52533(15) 0.0544(7) Uani 1 1 d . . . . .
O1 O 1.0795(3) -0.0991(2) 0.09633(15) 0.0615(6) Uani 1 1 d . . . . .
O2 O 0.7993(3) 0.0049(2) 0.48600(13) 0.0605(6) Uani 1 1 d . . . . .
Zn1 Zn 0.72667(4) 0.52730(3) 0.25493(2) 0.04724(12) Uani 1 1 d . . . . .
H1N H 0.772(3) -0.162(2) 0.0798(19) 0.053(8) Uiso 1 1 d D U . . .
H4N H 0.943(4) 0.205(2) 0.3583(18) 0.051(8) Uiso 1 1 d D U . . .

loop_
_atom_site_aniso_label
_atom_site_aniso_U_11
_atom_site_aniso_U_22
_atom_site_aniso_U_33
_atom_site_aniso_U_23
_atom_site_aniso_U_13
_atom_site_aniso_U_12
Br1 0.0523(19) 0.0176(12) 0.0258(15) 0.0005(10) -0.0040(12) -0.0065(11)
Br2 0.0605(8) 0.0615(8) 0.0452(8) -0.0238(7) 0.0033(6) -0.0156(7)
Br3 0.033(2) 0.063(3) 0.040(2) -0.029(2) -0.0012(16) -0.021(2)
I1 0.0835(14) 0.0967(15) 0.0517(8) -0.0023(8) 0.0013(6) -0.0244(9)
I2 0.0648(18) 0.0648(16) 0.0551(18) -0.0088(11) -0.0054(12) -0.0092(12)
I3 0.0675(9) 0.0774(10) 0.0777(10) -0.0464(7) 0.0044(6) -0.0136(7)
Br4 0.0839(3) 0.0442(2) 0.0501(2) -0.00981(17) -0.00455(18) 0.00890(18)
C1 0.054(2) 0.054(2) 0.055(2) -0.0251(18) -0.0148(16) 0.0037(17)
C2 0.062(2) 0.069(3) 0.075(2) -0.043(2) -0.004(2) -0.010(2)
C3 0.051(2) 0.043(2) 0.083(3) -0.021(2) 0.0101(19) -0.0093(17)
C4 0.048(2) 0.057(2) 0.068(2) -0.001(2) -0.0015(18) 0.0072(18)
C5 0.0490(19) 0.067(2) 0.049(2) -0.0204(18) -0.0095(16) -0.0035(18)
C6 0.0389(17) 0.0388(18) 0.0456(18) -0.0149(15) -0.0019(14) -0.0083(14)
C7 0.046(2) 0.0418(19) 0.0413(18) -0.0153(15) 0.0041(14) -0.0067(16)
C8 0.0442(18) 0.0379(19) 0.0452(18) -0.0167(15) 0.0046(14) -0.0118(15)
C9 0.069(2) 0.046(2) 0.052(2) -0.0233(18) 0.0107(18) -0.0119(18)
C10 0.061(2) 0.041(2) 0.072(2) -0.026(2) 0.0104(19) -0.0035(17)
C11 0.081(3) 0.059(3) 0.157(5) -0.046(3) 0.017(3) 0.004(2)
C12 0.073(2) 0.059(2) 0.052(2) -0.0191(18) -0.0018(18) -0.0148(19)
C13 0.063(2) 0.065(3) 0.067(2) -0.020(2) -0.0112(18) -0.0042(19)
C14 0.0488(19) 0.055(2) 0.0415(18) -0.0171(17) -0.0027(15) -0.0112(17)
C15 0.054(2) 0.052(2) 0.0505(19) -0.0247(17) -0.0063(16) -0.0080(17)
C16 0.049(2) 0.052(2) 0.0423(18) -0.0159(16) -0.0054(15) -0.0015(17)
C17 0.050(2) 0.060(2) 0.062(2) -0.014(2) 0.0072(17) -0.0107(18)
C18 0.064(2) 0.043(2) 0.060(2) -0.0127(18) 0.0079(18) -0.0147(18)
C19 0.052(2) 0.0402(19) 0.0344(17) -0.0075(15) -0.0024(15) 0.0004(16)
C20 0.051(2) 0.048(2) 0.0368(18) -0.0117(17) -0.0038(15) -0.0021(17)
C21 0.057(2) 0.044(2) 0.0345(17) -0.0079(15) -0.0053(15) -0.0037(17)
C22 0.085(3) 0.057(2) 0.056(2) -0.026(2) -0.009(2) 0.001(2)
C23 0.077(3) 0.059(2) 0.053(2) -0.0266(19) 0.0008(19) 0.009(2)
C24 0.061(2) 0.080(3) 0.073(3) -0.037(2) 0.0043(19) -0.001(2)
C25 0.070(3) 0.080(3) 0.066(2) -0.025(2) -0.011(2) -0.020(2)
C26 0.060(2) 0.082(3) 0.094(3) -0.035(3) 0.014(2) -0.014(2)
N1 0.0445(16) 0.0412(17) 0.0573(17) -0.0236(14) -0.0024(13) -0.0105(13)
N3 0.0443(15) 0.0438(16) 0.0551(16) -0.0179(14) 0.0006(13) -0.0071(13)
N2 0.0506(16) 0.0422(16) 0.0442(15) -0.0174(13) 0.0053(12) -0.0113(13)
N4 0.0668(18) 0.0361(17) 0.0436(16) -0.0086(14) 0.0031(14) -0.0028(15)
N6 0.0643(19) 0.0507(18) 0.0420(15) -0.0169(14) -0.0042(13) -0.0039(15)
N5 0.0604(19) 0.0524(18) 0.0452(16) -0.0143(14) -0.0013(14) 0.0003(15)
O1 0.0479(13) 0.0667(16) 0.0862(17) -0.0438(14) -0.0034(12) -0.0143(12)
O2 0.0744(16) 0.0469(15) 0.0527(14) -0.0110(12) 0.0129(12) -0.0152(13)
Zn1 0.0575(2) 0.0439(2) 0.0392(2) -0.01205(17) -0.00468(17) -0.00604(18)

loop_
_atom_type_symbol
_atom_type_description
_atom_type_scat_dispersion_real
_atom_type_scat_dispersion_imag
_atom_type_scat_source
C C 0.0033 0.0016 'International Tables Vol C Tables 4.2.6.8 and 6.1.1.4'
H H 0.0000 0.0000 'International Tables Vol C Tables 4.2.6.8 and 6.1.1.4'
N N 0.0061 0.0033 'International Tables Vol C Tables 4.2.6.8 and 6.1.1.4'
O O 0.0106 0.0060 'International Tables Vol C Tables 4.2.6.8 and 6.1.1.4'
Zn Zn 0.2839 1.4301 'International Tables Vol C Tables 4.2.6.8 and 6.1.1.4'
Br Br -0.2901 2.4595 'International Tables Vol C Tables 4.2.6.8 and 6.1.1.4'
I I -0.4742 1.8119 'International Tables Vol C Tables 4.2.6.8 and 6.1.1.4'

loop_
_geom_angle_atom_site_label_1
_geom_angle_atom_site_label_2
_geom_angle_atom_site_label_3
_geom_angle
_geom_angle_site_symmetry_1
_geom_angle_site_symmetry_3
_geom_angle_publ_flag
C6 C1 C2 119.2(3) . . ?
C6 C1 H1 120.4 . . ?
C2 C1 H1 120.4 . . ?
C3 C2 C1 121.8(3) . . ?
C3 C2 H2 119.1 . . ?
C1 C2 H2 119.1 . . ?
C4 C3 C2 117.6(3) . . ?
C4 C3 C11 120.7(4) . . ?
C2 C3 C11 121.8(4) . . ?
C3 C4 C5 121.9(3) . . ?
C3 C4 H4 119.0 . . ?
C5 C4 H4 119.0 . . ?
C6 C5 C4 119.4(3) . . ?
C6 C5 H5 120.3 . . ?
C4 C5 H5 120.3 . . ?
C1 C6 C5 120.1(3) . . ?
C1 C6 N1 121.1(3) . . ?
C5 C6 N1 118.8(3) . . ?
O1 C7 N1 126.4(3) . . ?
O1 C7 C8 119.7(3) . . ?
N1 C7 C8 113.9(3) . . ?
N3 C8 N2 108.0(3) . . ?
N3 C8 C7 124.5(3) . . ?
N2 C8 C7 127.1(3) . . ?
C10 C9 N2 107.2(3) . . ?
C10 C9 H9 126.4 . . ?
N2 C9 H9 126.4 . . ?
C9 C10 N3 108.4(3) . . ?
C9 C10 H10 125.8 . . ?
N3 C10 H10 125.8 . . ?
C3 C11 H11A 109.5 . . ?
C3 C11 H11B 109.5 . . ?
H11A C11 H11B 109.5 . . ?
C3 C11 H11C 109.5 . . ?
H11A C11 H11C 109.5 . . ?
H11B C11 H11C 109.5 . . ?
N2 C12 H12A 109.5 . . ?
N2 C12 H12B 109.5 . . ?
H12A C12 H12B 109.5 . . ?
N2 C12 H12C 109.5 . . ?
H12A C12 H12C 109.5 . . ?
H12B C12 H12C 109.5 . . ?
N3 C13 H13A 109.5 . . ?
N3 C13 H13B 109.5 . . ?
H13A C13 H13B 109.5 . . ?
N3 C13 H13C 109.5 . . ?
H13A C13 H13C 109.5 . . ?
H13B C13 H13C 109.5 . . ?
C19 C14 C15 119.1(3) . . ?
C19 C14 H14 120.4 . . ?
C15 C14 H14 120.4 . . ?
C16 C15 C14 122.4(3) . . ?
C16 C15 H15 118.8 . . ?
C14 C15 H15 118.8 . . ?
C15 C16 C17 117.3(3) . . ?
C15 C16 C24 122.1(3) . . ?
C17 C16 C24 120.6(3) . . ?
C18 C17 C16 121.7(3) . . ?
C18 C17 H17 119.2 . . ?
C16 C17 H17 119.2 . . ?
C17 C18 C19 120.0(3) . . ?
C17 C18 H18 120.0 . . ?
C19 C18 H18 120.0 . . ?
C14 C19 C18 119.6(3) . . ?
C14 C19 N4 123.7(3) . . ?
C18 C19 N4 116.7(3) . . ?
O2 C20 N4 126.0(3) . . ?
O2 C20 C21 120.5(3) . . ?
N4 C20 C21 113.5(3) . . ?
N6 C21 N5 107.0(3) . . ?
N6 C21 C20 128.2(3) . . ?
N5 C21 C20 124.6(3) . . ?
C23 C22 N6 108.0(3) . . ?
C23 C22 H22 126.0 . . ?
N6 C22 H22 126.0 . . ?
C22 C23 N5 107.4(3) . . ?
C22 C23 H23 126.3 . . ?
N5 C23 H23 126.3 . . ?
C16 C24 H24A 109.5 . . ?
C16 C24 H24B 109.5 . . ?
H24A C24 H24B 109.5 . . ?
C16 C24 H24C 109.5 . . ?
H24A C24 H24C 109.5 . . ?
H24B C24 H24C 109.5 . . ?
N6 C25 H25A 109.5 . . ?
N6 C25 H25B 109.5 . . ?
H25A C25 H25B 109.5 . . ?
N6 C25 H25C 109.5 . . ?
H25A C25 H25C 109.5 . . ?
H25B C25 H25C 109.5 . . ?
N5 C26 H26A 109.5 . . ?
N5 C26 H26B 109.5 . . ?
H26A C26 H26B 109.5 . . ?
N5 C26 H26C 109.5 . . ?
H26A C26 H26C 109.5 . . ?
H26B C26 H26C 109.5 . . ?
C7 N1 C6 123.4(3) . . ?
C7 N1 H1N 117(2) . . ?
C6 N1 H1N 119(2) . . ?
C8 N3 C10 107.8(3) . . ?
C8 N3 C13 127.0(3) . . ?
C10 N3 C13 125.2(3) . . ?
C8 N2 C9 108.5(3) . . ?
C8 N2 C12 127.5(3) . . ?
C9 N2 C12 124.0(3) . . ?
C20 N4 C19 127.0(3) . . ?
C20 N4 H4N 118(2) . . ?
C19 N4 H4N 115(2) . . ?
C21 N6 C22 108.6(3) . . ?
C21 N6 C25 128.3(3) . . ?
C22 N6 C25 122.8(3) . . ?
C21 N5 C23 108.9(3) . . ?
C21 N5 C26 125.9(3) . . ?
C23 N5 C26 125.1(3) . . ?
Br4 Zn1 I2 103.03(8) . . ?
Br4 Zn1 Br1 101.77(9) . . ?
Br4 Zn1 I1 111.61(8) . . ?
I2 Zn1 I1 109.55(11) . . ?
Br4 Zn1 I3 105.23(5) . . ?
I2 Zn1 I3 114.79(8) . . ?
I1 Zn1 I3 112.19(7) . . ?
Br4 Zn1 Br2 116.15(10) . . ?
Br1 Zn1 Br2 108.81(13) . . ?
Br4 Zn1 Br3 105.77(13) . . ?
Br1 Zn1 Br3 115.06(14) . . ?
Br2 Zn1 Br3 109.32(14) . . ?

loop_
_geom_bond_atom_site_label_1
_geom_bond_atom_site_label_2
_geom_bond_distance
_geom_bond_site_symmetry_2
_geom_bond_publ_flag
Br1 Zn1 2.486(3) . ?
Br2 Zn1 2.627(4) . ?
Br3 Zn1 2.628(6) . ?
I1 Zn1 2.515(3) . ?
I2 Zn1 2.479(3) . ?
I3 Zn1 2.5500(19) . ?
Br4 Zn1 2.4420(5) . ?
C1 C6 1.368(4) . ?
C1 C2 1.384(4) . ?
C1 H1 0.9300 . ?
C2 C3 1.373(5) . ?
C2 H2 0.9300 . ?
C3 C4 1.365(5) . ?
C3 C11 1.513(5) . ?
C4 C5 1.383(5) . ?
C4 H4 0.9300 . ?
C5 C6 1.370(4) . ?
C5 H5 0.9300 . ?
C6 N1 1.434(4) . ?
C7 O1 1.208(4) . ?
C7 N1 1.334(4) . ?
C7 C8 1.511(4) . ?
C8 N3 1.332(4) . ?
C8 N2 1.333(4) . ?
C9 C10 1.320(5) . ?
C9 N2 1.366(4) . ?
C9 H9 0.9300 . ?
C10 N3 1.367(4) . ?
C10 H10 0.9300 . ?
C11 H11A 0.9600 . ?
C11 H11B 0.9600 . ?
C11 H11C 0.9600 . ?
C12 N2 1.463(4) . ?
C12 H12A 0.9600 . ?
C12 H12B 0.9600 . ?
C12 H12C 0.9600 . ?
C13 N3 1.466(4) . ?
C13 H13A 0.9600 . ?
C13 H13B 0.9600 . ?
C13 H13C 0.9600 . ?
C14 C19 1.372(4) . ?
C14 C15 1.386(4) . ?
C14 H14 0.9300 . ?
C15 C16 1.366(4) . ?
C15 H15 0.9300 . ?
C16 C17 1.381(5) . ?
C16 C24 1.516(4) . ?
C17 C18 1.371(4) . ?
C17 H17 0.9300 . ?
C18 C19 1.380(4) . ?
C18 H18 0.9300 . ?
C19 N4 1.427(4) . ?
C20 O2 1.215(4) . ?
C20 N4 1.342(4) . ?
C20 C21 1.493(4) . ?
C21 N6 1.342(4) . ?
C21 N5 1.343(4) . ?
C22 C23 1.327(5) . ?
C22 N6 1.364(4) . ?
C22 H22 0.9300 . ?
C23 N5 1.366(4) . ?
C23 H23 0.9300 . ?
C24 H24A 0.9600 . ?
C24 H24B 0.9600 . ?
C24 H24C 0.9600 . ?
C25 N6 1.466(4) . ?
C25 H25A 0.9600 . ?
C25 H25B 0.9600 . ?
C25 H25C 0.9600 . ?
C26 N5 1.465(4) . ?
C26 H26A 0.9600 . ?
C26 H26B 0.9600 . ?
C26 H26C 0.9600 . ?
N1 H1N 0.82(2) . ?
N4 H4N 0.85(2) . ?

loop_
_geom_hbond_atom_site_label_D
_geom_hbond_atom_site_label_H
_geom_hbond_atom_site_label_A
_geom_hbond_distance_DH
_geom_hbond_distance_HA
_geom_hbond_distance_DA
_geom_hbond_angle_DHA
_geom_hbond_site_symmetry_A
_geom_hbond_publ_flag
C9 H9 Br4 0.93 2.89 3.750(4) 153.7 2_755 yes
C12 H12A I2^b 0.96 3.22 3.867(5) 126.5 1_545 yes
C12 H12C O1 0.96 2.46 3.414(4) 175.2 2_755 yes
C13 H13A Br1^a 0.96 3.01 3.937(6) 163.4 1_645 yes
C13 H13B Br4 0.96 3.01 3.748(4) 134.3 1_545 yes
C13 H13C I3^b 0.96 3.29 4.007(4) 132.8 1_545 yes
C14 H14 O2 0.93 2.52 2.989(4) 111.8 . yes
C23 H23 Br3^a 0.93 3.05 3.909(7) 154.3 2_666 yes
C25 H25C Br4 0.96 3.04 3.845(4) 141.9 . yes
N1 H1N Br1^a 0.82(2) 2.70(2) 3.460(4) 155(3) 1_545 yes
N4 H4N Br4 0.85(2) 2.51(2) 3.297(3) 155(3) . yes
C9 H9 Br4 0.93 2.89 3.750(4) 153.7 2_755 yes
C12 H12A I2^b 0.96 3.22 3.867(5) 126.5 1_545 yes
C12 H12C O1 0.96 2.46 3.414(4) 175.2 2_755 yes
C13 H13A Br1^a 0.96 3.01 3.937(6) 163.4 1_645 yes
C13 H13B Br4 0.96 3.01 3.748(4) 134.3 1_545 yes
C13 H13C I3^b 0.96 3.29 4.007(4) 132.8 1_545 yes
C14 H14 O2 0.93 2.52 2.989(4) 111.8 . yes
C23 H23 Br3^a 0.93 3.05 3.909(7) 154.3 2_666 yes
C25 H25C Br4 0.96 3.04 3.845(4) 141.9 . yes
N1 H1N Br1^a 0.82(2) 2.70(2) 3.460(4) 155(3) 1_545 yes
N4 H4N Br4 0.85(2) 2.51(2) 3.297(3) 155(3) . yes

loop_
_geom_torsion_atom_site_label_1
_geom_torsion_atom_site_label_2
_geom_torsion_atom_site_label_3
_geom_torsion_atom_site_label_4
_geom_torsion
_geom_torsion_site_symmetry_1
_geom_torsion_site_symmetry_2
_geom_torsion_site_symmetry_3
_geom_torsion_site_symmetry_4
_geom_torsion_publ_flag
C6 C1 C2 C3 0.8(5) . . . . ?
C1 C2 C3 C4 -0.9(5) . . . . ?
C1 C2 C3 C11 179.3(3) . . . . ?
C2 C3 C4 C5 0.4(5) . . . . ?
C11 C3 C4 C5 -179.9(3) . . . . ?
C3 C4 C5 C6 0.3(5) . . . . ?
C2 C1 C6 C5 -0.1(5) . . . . ?
C2 C1 C6 N1 178.7(3) . . . . ?
C4 C5 C6 C1 -0.4(5) . . . . ?
C4 C5 C6 N1 -179.2(3) . . . . ?
O1 C7 C8 N3 50.0(4) . . . . ?
N1 C7 C8 N3 -130.8(3) . . . . ?
O1 C7 C8 N2 -122.5(3) . . . . ?
N1 C7 C8 N2 56.6(4) . . . . ?
N2 C9 C10 N3 -0.4(4) . . . . ?
C19 C14 C15 C16 -0.1(5) . . . . ?
C14 C15 C16 C17 -0.4(5) . . . . ?
C14 C15 C16 C24 179.8(3) . . . . ?
C15 C16 C17 C18 0.4(5) . . . . ?
C24 C16 C17 C18 -179.8(3) . . . . ?
C16 C17 C18 C19 0.2(5) . . . . ?
C15 C14 C19 C18 0.7(4) . . . . ?
C15 C14 C19 N4 -179.4(3) . . . . ?
C17 C18 C19 C14 -0.7(5) . . . . ?
C17 C18 C19 N4 179.3(3) . . . . ?
O2 C20 C21 N6 138.9(3) . . . . ?
N4 C20 C21 N6 -39.7(4) . . . . ?
O2 C20 C21 N5 -36.2(4) . . . . ?
N4 C20 C21 N5 145.2(3) . . . . ?
N6 C22 C23 N5 0.8(4) . . . . ?
O1 C7 N1 C6 7.5(5) . . . . ?
C8 C7 N1 C6 -171.5(3) . . . . ?
C1 C6 N1 C7 -53.3(4) . . . . ?
C5 C6 N1 C7 125.4(3) . . . . ?
N2 C8 N3 C10 -1.0(3) . . . . ?
C7 C8 N3 C10 -174.7(3) . . . . ?
N2 C8 N3 C13 179.5(3) . . . . ?
C7 C8 N3 C13 5.7(5) . . . . ?
C9 C10 N3 C8 0.8(4) . . . . ?
C9 C10 N3 C13 -179.6(3) . . . . ?
N3 C8 N2 C9 0.7(3) . . . . ?
C7 C8 N2 C9 174.3(3) . . . . ?
N3 C8 N2 C12 -180.0(3) . . . . ?
C7 C8 N2 C12 -6.4(5) . . . . ?
C10 C9 N2 C8 -0.2(4) . . . . ?
C10 C9 N2 C12 -179.5(3) . . . . ?
O2 C20 N4 C19 -13.5(5) . . . . ?
C21 C20 N4 C19 165.0(3) . . . . ?
C14 C19 N4 C20 35.6(5) . . . . ?
C18 C19 N4 C20 -144.5(3) . . . . ?
N5 C21 N6 C22 -1.1(3) . . . . ?
C20 C21 N6 C22 -176.9(3) . . . . ?
N5 C21 N6 C25 173.3(3) . . . . ?
C20 C21 N6 C25 -2.5(5) . . . . ?
C23 C22 N6 C21 0.2(4) . . . . ?
C23 C22 N6 C25 -174.6(3) . . . . ?
N6 C21 N5 C23 1.6(3) . . . . ?
C20 C21 N5 C23 177.6(3) . . . . ?
N6 C21 N5 C26 177.7(3) . . . . ?
C20 C21 N5 C26 -6.3(5) . . . . ?
C22 C23 N5 C21 -1.5(4) . . . . ?
C22 C23 N5 C26 -177.7(3) . . . . ?
